data_7152014
loop_
_publ_author_name
'Craig, Donald'
'Harvey, John W.'
'O'Brien, Alexander G'
'White, Andrew J. P.'

_publ_section_title
;
 Claisen rearrangements of equilibrating allylic azides.
;
_journal_issue 20
_journal_name_full 'Organic &amp; biomolecular chemistry'
_journal_page_first 7057
_journal_page_last 7061
_journal_paper_doi 10.1039/c1ob05972f
_journal_volume 9
_journal_year 2011
_chemical_formula_moiety 'C17 H25 N3 O2 S'
_chemical_formula_sum 'C17 H25 N3 O2 S'
_chemical_formula_weight 335.46
_chemical_name_systematic
;
?
;
_space_group_IT_number 14
_symmetry_cell_setting monoclinic
_symmetry_space_group_name_Hall '-P 2yn'
_symmetry_space_group_name_H-M 'P 1 21/n 1'
_atom_sites_solution_hydrogens geom
_atom_sites_solution_primary direct
_atom_sites_solution_secondary difmap
_audit_creation_method SHELXL-97
_cell_angle_alpha 90
_cell_angle_beta 90.353(3)
_cell_angle_gamma 90
_cell_formula_units_Z 4
_cell_length_a 5.48411(17)
_cell_length_b 8.0007(2)
_cell_length_c 41.2338(12)
_cell_measurement_reflns_used 6701
_cell_measurement_temperature 173(2)
_cell_measurement_theta_max 31.5858
_cell_measurement_theta_min 3.8494
_cell_volume 1809.17(9)
_computing_cell_refinement 'CrysAlis RED, Oxford Diffraction Ltd'
_computing_data_collection 'CrysAlis CCD, Oxford Diffraction Ltd'
_computing_data_reduction 'CrysAlis RED, Oxford Diffraction Ltd'
_computing_molecular_graphics 'Bruker SHELXTL'
_computing_publication_material 'Bruker SHELXTL'
_computing_structure_refinement 'SHELXL-97 (Sheldrick, 1997)'
_computing_structure_solution 'SHELXS-97 (Sheldrick, 1990)'
_diffrn_ambient_temperature 173(2)
_diffrn_detector_area_resol_mean 15.9863
_diffrn_measured_fraction_theta_full 0.990
_diffrn_measured_fraction_theta_max 0.953
_diffrn_measurement_device_type 'OD Xcalibur 3'
_diffrn_measurement_method 'omega scans'
_diffrn_radiation_monochromator graphite
_diffrn_radiation_source 'Enhance (Mo) X-ray Source'
_diffrn_radiation_type MoK\a
_diffrn_radiation_wavelength 0.71073
_diffrn_reflns_av_R_equivalents 0.0666
_diffrn_reflns_av_sigmaI/netI 0.0776
_diffrn_reflns_limit_h_max 7
_diffrn_reflns_limit_h_min -8
_diffrn_reflns_limit_k_max 11
_diffrn_reflns_limit_k_min -11
_diffrn_reflns_limit_l_max 59
_diffrn_reflns_limit_l_min -59
_diffrn_reflns_number 22930
_diffrn_reflns_theta_full 31.00
_diffrn_reflns_theta_max 31.68
_diffrn_reflns_theta_min 3.91
_diffrn_standards_number 0
_exptl_absorpt_coefficient_mu 0.192
_exptl_absorpt_correction_T_max 1.00000
_exptl_absorpt_correction_T_min 0.88234
_exptl_absorpt_correction_type multi-scan
_exptl_absorpt_process_details
;
CrysAlis RED, Oxford Diffraction Ltd.,
Version 1.171.32.5 (release 08-05-2007 CrysAlis171 .NET)
(compiled May 8 2007,13:10:02)
Empirical absorption correction using spherical harmonics,
implemented in SCALE3 ABSPACK scaling algorithm.
;
_exptl_crystal_colour Colourless
_exptl_crystal_density_diffrn 1.232
_exptl_crystal_density_method 'not measured'
_exptl_crystal_description 'platy needles'
_exptl_crystal_F_000 720
_exptl_crystal_size_max 0.45
_exptl_crystal_size_mid 0.15
_exptl_crystal_size_min 0.02
_refine_diff_density_max 0.450
_refine_diff_density_min -0.793
_refine_diff_density_rms 0.075
_refine_ls_extinction_method none
_refine_ls_goodness_of_fit_ref 1.212
_refine_ls_hydrogen_treatment constr
_refine_ls_matrix_type full
_refine_ls_number_parameters 209
_refine_ls_number_reflns 5800
_refine_ls_number_restraints 0
_refine_ls_restrained_S_all 1.212
_refine_ls_R_factor_all 0.1493
_refine_ls_R_factor_gt 0.1083
_refine_ls_shift/su_max 0.000
_refine_ls_shift/su_mean 0.000
_refine_ls_structure_factor_coef Fsqd
_refine_ls_weighting_details 'calc w=1/[\s^2^(Fo^2^)+(0.0135P)^2^+5.1905P] where P=(Fo^2^+2Fc^2^)/3'
_refine_ls_weighting_scheme calc
_refine_ls_wR_factor_gt 0.1913
_refine_ls_wR_factor_ref 0.2018
_reflns_number_gt 4035
_reflns_number_total 5800
_reflns_threshold_expression >2sigma(I)
_cod_data_source_file c1ob05972f.txt
_cod_data_source_block syn-15a
_cod_depositor_comments
;
The following automatic conversions were performed:

'_symmetry_cell_setting' value 'Monoclinic' changed to 'monoclinic'
according to /home/saulius/struct/CIF-dictionaries/cif_core.dic
dictionary named 'cif_core.dic' version 2.4.1 from 2010-06-29.

Automatic conversion script
Id: cif_fix_values 1715 2011-07-08 13:25:40Z adriana 
;
_cod_original_sg_symbol_H-M P2(1)/n
_cod_database_code 7152014

loop_
_symmetry_equiv_pos_as_xyz
'x, y, z'
'-x+1/2, y+1/2, -z+1/2'
'-x, -y, -z'
'x-1/2, -y-1/2, z-1/2'

loop_
_atom_site_label
_atom_site_type_symbol
_atom_site_fract_x
_atom_site_fract_y
_atom_site_fract_z
_atom_site_U_iso_or_equiv
_atom_site_adp_type
_atom_site_occupancy
_atom_site_symmetry_multiplicity
_atom_site_calc_flag
_atom_site_refinement_flags
C1 C 0.5159(6) -0.0146(4) 0.15884(8) 0.0239(7) Uani 1 1 d .
H1A H 0.5417 -0.1161 0.1722 0.029 Uiso 1 1 calc R
H1B H 0.3388 0.0095 0.1585 0.029 Uiso 1 1 calc R
C2 C 0.6017(6) -0.0499(4) 0.12376(8) 0.0245(7) Uani 1 1 d .
H2A H 0.7834 -0.0606 0.1242 0.029 Uiso 1 1 calc R
C3 C 0.5363(6) 0.0918(4) 0.10031(8) 0.0235(7) Uani 1 1 d .
H3A H 0.6031 0.1993 0.1090 0.028 Uiso 1 1 calc R
C4 C 0.6385(7) 0.0615(5) 0.06652(8) 0.0304(8) Uani 1 1 d .
H4A H 0.8144 0.0356 0.0685 0.037 Uiso 1 1 calc R
H4B H 0.5571 -0.0379 0.0571 0.037 Uiso 1 1 calc R
C5 C 0.6073(8) 0.2066(5) 0.04335(9) 0.0363(9) Uani 1 1 d .
H5A H 0.6550 0.3115 0.0545 0.044 Uiso 1 1 calc R
H5B H 0.4334 0.2161 0.0370 0.044 Uiso 1 1 calc R
C6 C 0.7626(8) 0.1851(5) 0.01265(9) 0.0382(9) Uani 1 1 d .
H6A H 0.9361 0.1766 0.0192 0.046 Uiso 1 1 calc R
H6B H 0.7169 0.0784 0.0021 0.046 Uiso 1 1 calc R
C7 C 0.7373(8) 0.3232(6) -0.01168(10) 0.0450(10) Uani 1 1 d .
H7A H 0.7700 0.4314 -0.0009 0.054 Uiso 1 1 calc R
H7B H 0.5674 0.3255 -0.0199 0.054 Uiso 1 1 calc R
C8 C 0.9096(9) 0.3032(7) -0.04000(10) 0.0515(12) Uani 1 1 d .
H8A H 0.8867 0.3963 -0.0552 0.077 Uiso 1 1 calc R
H8B H 0.8752 0.1975 -0.0511 0.077 Uiso 1 1 calc R
H8C H 1.0783 0.3028 -0.0320 0.077 Uiso 1 1 calc R
S9 S 0.67085(16) 0.15531(12) 0.17726(2) 0.02560(19) Uani 1 1 d .
O10 O 0.9281(5) 0.1230(4) 0.17519(6) 0.0404(7) Uani 1 1 d .
O11 O 0.5781(5) 0.3088(3) 0.16432(6) 0.0355(6) Uani 1 1 d .
C12 C 0.5857(6) 0.1439(4) 0.21843(7) 0.0218(6) Uani 1 1 d .
C13 C 0.3718(6) 0.2186(4) 0.22854(8) 0.0256(7) Uani 1 1 d .
H13A H 0.2670 0.2722 0.2134 0.031 Uiso 1 1 calc R
C14 C 0.3126(6) 0.2139(5) 0.26118(8) 0.0290(8) Uani 1 1 d .
H14A H 0.1672 0.2663 0.2684 0.035 Uiso 1 1 calc R
C15 C 0.4632(6) 0.1334(4) 0.28361(8) 0.0261(7) Uani 1 1 d .
C16 C 0.6742(7) 0.0585(4) 0.27273(8) 0.0290(8) Uani 1 1 d .
H16A H 0.7779 0.0034 0.2879 0.035 Uiso 1 1 calc R
C17 C 0.7388(6) 0.0619(5) 0.24013(8) 0.0282(7) Uani 1 1 d .
H17A H 0.8840 0.0094 0.2329 0.034 Uiso 1 1 calc R
C18 C 0.3978(8) 0.1284(6) 0.31932(9) 0.0415(10) Uani 1 1 d .
H18A H 0.4972 0.0437 0.3303 0.062 Uiso 1 1 calc R
H18B H 0.2248 0.1004 0.3216 0.062 Uiso 1 1 calc R
H18C H 0.4291 0.2381 0.3291 0.062 Uiso 1 1 calc R
C19 C 0.4982(7) -0.2153(5) 0.11325(8) 0.0318(8) Uani 1 1 d .
H19A H 0.3263 -0.2242 0.1110 0.038 Uiso 1 1 calc R
C20 C 0.6296(9) -0.3479(6) 0.10706(11) 0.0492(11) Uani 1 1 d .
H20A H 0.8021 -0.3432 0.1091 0.059 Uiso 1 1 calc R
H20B H 0.5525 -0.4488 0.1005 0.059 Uiso 1 1 calc R
N21 N 0.2639(5) 0.1031(4) 0.09861(8) 0.0323(7) Uani 1 1 d .
N22 N 0.1798(6) 0.2434(5) 0.10268(8) 0.0384(8) Uani 1 1 d .
N23 N 0.0818(8) 0.3658(6) 0.10625(12) 0.0658(13) Uani 1 1 d .

loop_
_atom_site_aniso_label
_atom_site_aniso_U_11
_atom_site_aniso_U_22
_atom_site_aniso_U_33
_atom_site_aniso_U_23
_atom_site_aniso_U_13
_atom_site_aniso_U_12
C1 0.0263(17) 0.0207(16) 0.0248(15) -0.0037(13) 0.0019(13) -0.0052(13)
C2 0.0232(16) 0.0251(17) 0.0253(16) -0.0046(13) 0.0008(13) 0.0022(14)
C3 0.0201(15) 0.0235(16) 0.0271(16) -0.0029(13) 0.0028(12) 0.0010(13)
C4 0.0310(19) 0.034(2) 0.0266(16) -0.0060(15) 0.0030(14) 0.0008(16)
C5 0.043(2) 0.038(2) 0.0280(18) -0.0024(16) 0.0039(16) 0.0024(18)
C6 0.047(2) 0.040(2) 0.0273(17) -0.0028(16) 0.0037(16) 0.0061(19)
C7 0.051(3) 0.047(3) 0.037(2) 0.0009(19) 0.0063(18) 0.005(2)
C8 0.054(3) 0.063(3) 0.038(2) 0.002(2) 0.012(2) -0.001(2)
S9 0.0264(4) 0.0283(4) 0.0221(4) -0.0036(3) 0.0015(3) -0.0046(4)
O10 0.0253(13) 0.065(2) 0.0308(13) -0.0082(13) 0.0039(10) -0.0087(13)
O11 0.0558(18) 0.0235(13) 0.0270(12) 0.0004(10) 0.0006(12) -0.0036(12)
C12 0.0213(15) 0.0230(16) 0.0212(14) -0.0029(13) 0.0016(11) -0.0040(13)
C13 0.0211(16) 0.0269(17) 0.0286(17) -0.0011(14) -0.0041(13) -0.0005(14)
C14 0.0237(17) 0.0307(18) 0.0325(18) -0.0072(15) 0.0044(14) 0.0017(15)
C15 0.0313(18) 0.0223(17) 0.0245(15) -0.0011(13) 0.0034(13) -0.0043(14)
C16 0.0347(19) 0.0254(17) 0.0269(16) 0.0040(14) -0.0029(14) 0.0065(15)
C17 0.0257(17) 0.0296(18) 0.0293(17) 0.0000(14) 0.0026(14) 0.0093(15)
C18 0.056(3) 0.044(2) 0.0245(17) -0.0013(17) 0.0077(17) 0.005(2)
C19 0.037(2) 0.0301(19) 0.0280(17) -0.0059(15) 0.0015(15) 0.0000(16)
C20 0.067(3) 0.030(2) 0.051(2) -0.005(2) 0.003(2) -0.005(2)
N21 0.0214(15) 0.0321(17) 0.0434(18) -0.0030(14) 0.0004(13) 0.0052(13)
N22 0.0267(17) 0.044(2) 0.0443(19) 0.0092(16) 0.0042(14) 0.0080(15)
N23 0.049(2) 0.049(3) 0.100(4) 0.014(2) 0.014(2) 0.023(2)

loop_
_atom_type_symbol
_atom_type_description
_atom_type_scat_dispersion_real
_atom_type_scat_dispersion_imag
_atom_type_scat_source
C C 0.0033 0.0016 'International Tables Vol C Tables 4.2.6.8 and 6.1.1.4'
H H 0.0000 0.0000 'International Tables Vol C Tables 4.2.6.8 and 6.1.1.4'
N N 0.0061 0.0033 'International Tables Vol C Tables 4.2.6.8 and 6.1.1.4'
O O 0.0106 0.0060 'International Tables Vol C Tables 4.2.6.8 and 6.1.1.4'
S S 0.1246 0.1234 'International Tables Vol C Tables 4.2.6.8 and 6.1.1.4'

loop_
_geom_angle_atom_site_label_1
_geom_angle_atom_site_label_2
_geom_angle_atom_site_label_3
_geom_angle
C2 C1 S9 113.1(2)
C19 C2 C3 112.6(3)
C19 C2 C1 108.3(3)
C3 C2 C1 112.5(3)
N21 C3 C4 109.8(3)
N21 C3 C2 107.7(3)
C4 C3 C2 111.9(3)
C5 C4 C3 114.5(3)
C4 C5 C6 111.9(3)
C7 C6 C5 114.7(3)
C6 C7 C8 112.5(4)
O11 S9 O10 118.62(18)
O11 S9 C12 107.89(16)
O10 S9 C12 108.26(15)
O11 S9 C1 109.27(16)
O10 S9 C1 107.75(17)
C12 S9 C1 104.11(16)
C13 C12 C17 121.4(3)
C13 C12 S9 119.8(3)
C17 C12 S9 118.8(3)
C12 C13 C14 119.0(3)
C13 C14 C15 121.0(3)
C16 C15 C14 118.6(3)
C16 C15 C18 120.5(3)
C14 C15 C18 120.9(3)
C15 C16 C17 121.6(3)
C12 C17 C16 118.4(3)
C20 C19 C2 124.3(4)
N22 N21 C3 115.1(3)
N23 N22 N21 173.6(4)

loop_
_geom_bond_atom_site_label_1
_geom_bond_atom_site_label_2
_geom_bond_distance
C1 C2 1.550(4)
C1 S9 1.772(3)
C2 C19 1.502(5)
C2 C3 1.531(5)
C3 N21 1.498(4)
C3 C4 1.524(5)
C4 C5 1.513(5)
C5 C6 1.539(5)
C6 C7 1.498(6)
C7 C8 1.515(6)
S9 O11 1.431(3)
S9 O10 1.438(3)
S9 C12 1.766(3)
C12 C13 1.383(5)
C12 C17 1.388(5)
C13 C14 1.387(5)
C14 C15 1.394(5)
C15 C16 1.380(5)
C15 C18 1.518(5)
C16 C17 1.393(5)
C19 C20 1.308(6)
N21 N22 1.225(5)
N22 N23 1.128(5)
